data_7720691
loop_
_publ_author_name
'Shibata, Kaname'
'Michiue, Kenji'
'Motuzis, Ignas'
'Elsegood, Mark R. J.'
'Redshaw, Carl'

_publ_section_title
;
 Vanadyl complexes supported by O,O- and N,O-chelate ligation: structures
 and polymerization catalysis.
;
_journal_issue 14
_journal_name_full 'Dalton transactions (Cambridge, England : 2003)'
_journal_page_first 5644
_journal_page_last 5666
_journal_paper_doi 10.1039/d6dt00387g
_journal_volume 55
_journal_year 2026
_chemical_formula_moiety 'C38 H40 Cl4 N2 O3 V'
_chemical_formula_sum 'C38 H40 Cl4 N2 O3 V'
_chemical_formula_weight 765.46
_space_group_crystal_system triclinic
_space_group_IT_number 2
_space_group_name_Hall '-P 1'
_space_group_name_H-M_alt 'P -1'
_atom_sites_solution_hydrogens geom
_atom_sites_solution_primary iterative
_audit_creation_method SHELXL-2019/3
_audit_update_record
;
2026-01-19 deposited with the CCDC.	2026-03-10 downloaded from the CCDC.
;
_cell_angle_alpha 63.781(3)
_cell_angle_beta 85.416(2)
_cell_angle_gamma 79.177(3)
_cell_formula_units_Z 1
_cell_length_a 8.7572(3)
_cell_length_b 10.6468(3)
_cell_length_c 11.3332(3)
_cell_measurement_reflns_used 6062
_cell_measurement_temperature 100(2)
_cell_measurement_theta_max 69.29
_cell_measurement_theta_min 12.45
_cell_volume 931.08(5)
_computing_cell_refinement 'CrysAlisPro 1.171.43.125a (Rigaku OD, 2024)'
_computing_data_collection 'CrysAlisPro system (CCD 43.130a 64-bit (release 05-07-2024))'
_computing_data_reduction 'CrysAlisPro 1.171.43.125a (Rigaku OD, 2024)'
_computing_molecular_graphics 'Bruker SHELXTL'
_computing_publication_material 'Bruker SHELXTL'
_computing_structure_refinement 'SHELXL-2019/3 (Sheldrick, 2019)'
_computing_structure_solution 'SHELXT-2018/2 (Sheldrick, 2015)'
_diffrn_ambient_temperature 100(2)
_diffrn_detector_area_resol_mean 10
_diffrn_measured_fraction_theta_full 0.992
_diffrn_measured_fraction_theta_max 0.950
_diffrn_measurement_device 'four-circle diffractometer'
_diffrn_measurement_device_type
; 
Rigaku 007HF diffractometer with HF Varimax confocal mirrors, 
an UG2 goniometer and HyPix Arc-100 detector 
;
_diffrn_measurement_method 'profile data from \w-scans'
_diffrn_radiation_collimation 0.3
_diffrn_radiation_type CuK\a
_diffrn_radiation_wavelength 1.54178
_diffrn_reflns_av_R_equivalents 0.0388
_diffrn_reflns_av_unetI/netI 0.0115
_diffrn_reflns_Laue_measured_fraction_full 0.992
_diffrn_reflns_Laue_measured_fraction_max 0.950
_diffrn_reflns_limit_h_max 10
_diffrn_reflns_limit_h_min -10
_diffrn_reflns_limit_k_max 12
_diffrn_reflns_limit_k_min -10
_diffrn_reflns_limit_l_max 13
_diffrn_reflns_limit_l_min -13
_diffrn_reflns_number 58938
_diffrn_reflns_point_group_measured_fraction_full 0.992
_diffrn_reflns_point_group_measured_fraction_max 0.950
_diffrn_reflns_theta_full 67.679
_diffrn_reflns_theta_max 73.291
_diffrn_reflns_theta_min 4.698
_diffrn_source 'Rotating anode'
_exptl_absorpt_coefficient_mu 5.173
_exptl_absorpt_correction_T_max 0.740
_exptl_absorpt_correction_T_min 0.725
_exptl_absorpt_correction_type sphere
_exptl_absorpt_process_details
; 
CrysAlisPro 1.171.43.125a (Rigaku Oxford Diffraction, 2024) 
Spherical absorption correction 
using equivalent radius and absorption coefficient. 
Empirical absorption correction using spherical harmonics, 
implemented in SCALE3 ABSPACK scaling algorithm. 
;
_exptl_crystal_colour green
_exptl_crystal_density_diffrn 1.365
_exptl_crystal_density_method 'not measured'
_exptl_crystal_description parallelepiped
_exptl_crystal_F_000 397
_exptl_crystal_recrystallization_method 'Re-crystallisation from solvent: acetonitrile'
_exptl_crystal_size_max 0.140
_exptl_crystal_size_mid 0.030
_exptl_crystal_size_min 0.020
_exptl_crystal_size_rad 0.027
_refine_diff_density_max 0.334
_refine_diff_density_min -0.561
_refine_diff_density_rms 0.050
_refine_ls_extinction_coef 0.0026(5)
_refine_ls_extinction_expression Fc^*^=kFc[1+0.001xFc^2^\l^3^/sin(2\q)]^-1/4^
_refine_ls_extinction_method 'SHELXL-2019/3 (Sheldrick 2019)'
_refine_ls_goodness_of_fit_ref 1.047
_refine_ls_hydrogen_treatment constr
_refine_ls_matrix_type full
_refine_ls_number_parameters 232
_refine_ls_number_reflns 7491
_refine_ls_number_restraints 0
_refine_ls_restrained_S_all 1.047
_refine_ls_R_factor_all 0.0442
_refine_ls_R_factor_gt 0.0413
_refine_ls_shift/su_max 0.000
_refine_ls_shift/su_mean 0.000
_refine_ls_structure_factor_coef Fsqd
_refine_ls_weighting_details 'w=1/[\s^2^(Fo^2^)+(0.0442P)^2^+0.4650P] where P=(Fo^2^+2Fc^2^)/3'
_refine_ls_weighting_scheme calc
_refine_ls_wR_factor_gt 0.1021
_refine_ls_wR_factor_ref 0.1038
_reflns_Friedel_coverage 0.000
_reflns_number_gt 6971
_reflns_number_total 7491
_reflns_threshold_expression 'I > 2\s(I)'
_cod_data_source_file d6dt00387g2.cif
_cod_data_source_block 8
_cod_depositor_comments 'Adding full bibliography for 7720679--7720691.cif.'
_cod_database_code 7720691
_shelx_shelxl_version_number 2019/3
_shelx_space_group_comment
; 
The symmetry employed for this shelxl refinement is uniquely defined 
by the following loop, which should always be used as a source of 
symmetry information in preference to the above space-group names. 
They are only intended as comments. 
;
_shelx_estimated_absorpt_t_min 0.531
_shelx_estimated_absorpt_t_max 0.904

loop_
_space_group_symop_operation_xyz
'x, y, z'
'-x, -y, -z'

loop_
_atom_site_label
_atom_site_type_symbol
_atom_site_fract_x
_atom_site_fract_y
_atom_site_fract_z
_atom_site_U_iso_or_equiv
_atom_site_adp_type
_atom_site_occupancy
_atom_site_site_symmetry_order
_atom_site_calc_flag
_atom_site_refinement_flags_posn
_atom_site_refinement_flags_adp
_atom_site_refinement_flags_occupancy
_atom_site_disorder_assembly
_atom_site_disorder_group
V1 V 0.44916(7) 0.52997(7) 0.47953(6) 0.02346(17) Uani 0.5 1 d . . P . .
O2 O 0.2841(3) 0.6232(3) 0.4269(3) 0.0303(6) Uani 0.5 1 d . . P . .
O1 O 0.5897(2) 0.65566(18) 0.42220(15) 0.0416(4) Uani 1 1 d . . . . .
C1 C 0.6289(2) 0.7452(2) 0.4604(2) 0.0296(5) Uani 1 1 d . . . . .
C2 C 0.7133(3) 0.8520(2) 0.3754(2) 0.0347(5) Uani 1 1 d . . . . .
Cl1 Cl 0.76243(10) 0.86031(7) 0.22159(6) 0.0569(2) Uani 1 1 d . . . . .
C3 C 0.7588(3) 0.9467(2) 0.4112(2) 0.0334(5) Uani 1 1 d . . . . .
H3 H 0.816876 1.016070 0.352115 0.040 Uiso 1 1 calc R U . . .
C4 C 0.7193(2) 0.9405(2) 0.5347(2) 0.0298(5) Uani 1 1 d . . . . .
Cl2 Cl 0.77675(7) 1.06078(6) 0.57973(6) 0.03839(16) Uani 1 1 d . . . . .
C5 C 0.6375(2) 0.8392(2) 0.6211(2) 0.0287(4) Uani 1 1 d . . . . .
H5 H 0.610726 0.835775 0.705265 0.034 Uiso 1 1 calc R U . . .
C6 C 0.5932(2) 0.7403(2) 0.5855(2) 0.0261(4) Uani 1 1 d . . . . .
C7 C 0.5140(2) 0.6317(2) 0.6839(2) 0.0310(5) Uani 1 1 d . . . . .
H7 H 0.492173 0.636933 0.765216 0.037 Uiso 1 1 calc R U . . .
N1 N 0.4701(2) 0.52893(19) 0.67211(17) 0.0287(4) Uani 1 1 d . . . . .
C8 C 0.3966(2) 0.4336(2) 0.7896(2) 0.0262(4) Uani 1 1 d . . . . .
C9 C 0.4902(2) 0.3167(2) 0.8849(2) 0.0308(5) Uani 1 1 d . . . . .
C10 C 0.4181(3) 0.2293(2) 0.9981(2) 0.0336(5) Uani 1 1 d . . . . .
H10 H 0.478801 0.148353 1.063605 0.040 Uiso 1 1 calc R U . . .
C11 C 0.2602(3) 0.2584(2) 1.0165(2) 0.0338(5) Uani 1 1 d . . . . .
H11 H 0.213181 0.198537 1.094649 0.041 Uiso 1 1 calc R U . . .
C12 C 0.1705(2) 0.3748(2) 0.9209(2) 0.0322(5) Uani 1 1 d . . . . .
H12 H 0.062029 0.394732 0.934760 0.039 Uiso 1 1 calc R U . . .
C13 C 0.2361(2) 0.4635(2) 0.8046(2) 0.0294(5) Uani 1 1 d . . . . .
C14 C 0.6648(3) 0.2801(3) 0.8702(3) 0.0429(6) Uani 1 1 d . . . . .
H14 H 0.696795 0.354959 0.785557 0.052 Uiso 1 1 calc R U . . .
C15 C 0.7070(3) 0.1367(3) 0.8638(3) 0.0477(6) Uani 1 1 d . . . . .
H15A H 0.679966 0.061200 0.947231 0.072 Uiso 1 1 calc R U . . .
H15B H 0.818854 0.117905 0.848271 0.072 Uiso 1 1 calc R U . . .
H15C H 0.649219 0.139544 0.791904 0.072 Uiso 1 1 calc R U . . .
C16 C 0.7532(3) 0.2786(3) 0.9821(4) 0.0644(9) Uani 1 1 d . . . . .
H16A H 0.728112 0.372082 0.982393 0.097 Uiso 1 1 calc R U . . .
H16B H 0.865188 0.256319 0.969189 0.097 Uiso 1 1 calc R U . . .
H16C H 0.722786 0.206347 1.066254 0.097 Uiso 1 1 calc R U . . .
C17 C 0.1331(3) 0.5873(3) 0.6997(2) 0.0368(5) Uani 1 1 d . . . . .
H17 H 0.199969 0.635012 0.622753 0.044 Uiso 1 1 calc R U . . .
C18 C 0.0081(3) 0.5368(3) 0.6524(3) 0.0601(8) Uani 1 1 d . . . . .
H18A H 0.057427 0.465045 0.622944 0.090 Uiso 1 1 calc R U . . .
H18B H -0.050049 0.617684 0.579250 0.090 Uiso 1 1 calc R U . . .
H18C H -0.063267 0.495292 0.724875 0.090 Uiso 1 1 calc R U . . .
C19 C 0.0579(4) 0.6956(3) 0.7491(3) 0.0566(8) Uani 1 1 d . . . . .
H19A H -0.012103 0.652335 0.822034 0.085 Uiso 1 1 calc R U . . .
H19B H -0.001391 0.777536 0.677535 0.085 Uiso 1 1 calc R U . . .
H19C H 0.138737 0.726883 0.779565 0.085 Uiso 1 1 calc R U . . .

loop_
_atom_site_aniso_label
_atom_site_aniso_U_11
_atom_site_aniso_U_22
_atom_site_aniso_U_33
_atom_site_aniso_U_23
_atom_site_aniso_U_13
_atom_site_aniso_U_12
V1 0.0286(3) 0.0242(4) 0.0186(4) -0.0088(3) 0.0013(3) -0.0089(3)
O2 0.0336(15) 0.0317(16) 0.0243(15) -0.0129(13) 0.0005(12) -0.0011(12)
O1 0.0733(11) 0.0376(9) 0.0230(8) -0.0132(7) 0.0063(7) -0.0329(8)
C1 0.0377(11) 0.0265(11) 0.0258(11) -0.0095(9) -0.0030(8) -0.0118(9)
C2 0.0508(13) 0.0310(12) 0.0231(11) -0.0091(9) 0.0019(9) -0.0165(10)
Cl1 0.1060(6) 0.0509(4) 0.0268(3) -0.0178(3) 0.0203(3) -0.0499(4)
C3 0.0417(12) 0.0279(12) 0.0307(12) -0.0093(9) 0.0007(9) -0.0155(9)
C4 0.0340(10) 0.0253(11) 0.0329(12) -0.0134(9) -0.0052(9) -0.0075(8)
Cl2 0.0488(3) 0.0332(3) 0.0415(3) -0.0204(3) -0.0004(2) -0.0156(2)
C5 0.0304(10) 0.0305(11) 0.0284(11) -0.0153(9) -0.0009(8) -0.0059(8)
C6 0.0279(9) 0.0264(11) 0.0244(10) -0.0101(9) -0.0009(8) -0.0075(8)
C7 0.0352(11) 0.0337(12) 0.0270(11) -0.0146(9) 0.0034(8) -0.0106(9)
N1 0.0341(9) 0.0288(10) 0.0264(9) -0.0134(8) 0.0084(7) -0.0126(7)
C8 0.0317(10) 0.0285(11) 0.0219(10) -0.0125(9) 0.0054(8) -0.0115(8)
C9 0.0312(10) 0.0310(12) 0.0317(11) -0.0139(9) 0.0003(8) -0.0082(9)
C10 0.0413(12) 0.0307(12) 0.0261(11) -0.0084(9) -0.0027(9) -0.0086(9)
C11 0.0425(12) 0.0353(12) 0.0227(11) -0.0098(9) 0.0062(9) -0.0149(10)
C12 0.0300(10) 0.0400(13) 0.0274(11) -0.0143(10) 0.0056(8) -0.0110(9)
C13 0.0326(10) 0.0328(12) 0.0236(10) -0.0125(9) 0.0023(8) -0.0083(9)
C14 0.0314(11) 0.0387(14) 0.0557(16) -0.0179(12) 0.0031(10) -0.0071(10)
C15 0.0416(13) 0.0437(15) 0.0544(17) -0.0211(13) 0.0022(11) -0.0009(11)
C16 0.0400(14) 0.0609(19) 0.102(3) -0.0420(19) -0.0173(15) -0.0067(13)
C17 0.0364(11) 0.0387(13) 0.0287(12) -0.0090(10) -0.0002(9) -0.0050(10)
C18 0.0622(17) 0.0566(19) 0.0583(19) -0.0206(15) -0.0279(14) -0.0024(14)
C19 0.0722(19) 0.0396(16) 0.0519(17) -0.0189(13) -0.0149(14) 0.0082(13)

loop_
_atom_type_symbol
_atom_type_description
_atom_type_scat_dispersion_real
_atom_type_scat_dispersion_imag
_atom_type_scat_source
C C 0.0181 0.0091 'International Tables Vol C Tables 4.2.6.8 and 6.1.1.4'
H H 0.0000 0.0000 'International Tables Vol C Tables 4.2.6.8 and 6.1.1.4'
N N 0.0311 0.0180 'International Tables Vol C Tables 4.2.6.8 and 6.1.1.4'
O O 0.0492 0.0322 'International Tables Vol C Tables 4.2.6.8 and 6.1.1.4'
Cl Cl 0.3639 0.7018 'International Tables Vol C Tables 4.2.6.8 and 6.1.1.4'
V V 0.0687 2.1097 'International Tables Vol C Tables 4.2.6.8 and 6.1.1.4'

loop_
_geom_angle_atom_site_label_1
_geom_angle_atom_site_label_2
_geom_angle_atom_site_label_3
_geom_angle
_geom_angle_site_symmetry_1
_geom_angle_site_symmetry_3
_geom_angle_publ_flag
V1 V1 O2 175.17(14) 2_666 . ?
V1 V1 O1 75.28(9) 2_666 . ?
O2 V1 O1 106.13(13) . . ?
V1 V1 O1 73.52(9) 2_666 2_666 ?
O2 V1 O1 104.97(13) . 2_666 ?
O1 V1 O1 148.80(5) . 2_666 ?
V1 V1 N1 81.77(9) 2_666 2_666 ?
O2 V1 N1 102.83(12) . 2_666 ?
O1 V1 N1 87.98(7) . 2_666 ?
O1 V1 N1 87.61(7) 2_666 2_666 ?
V1 V1 N1 71.40(8) 2_666 . ?
O2 V1 N1 103.99(12) . . ?
O1 V1 N1 85.29(7) . . ?
O1 V1 N1 84.87(7) 2_666 . ?
N1 V1 N1 153.17(4) 2_666 . ?
C1 O1 V1 135.19(15) . . ?
C1 O1 V1 130.46(14) . 2_666 ?
O1 C1 C6 123.22(19) . . ?
O1 C1 C2 120.3(2) . . ?
C6 C1 C2 116.51(19) . . ?
C3 C2 C1 122.5(2) . . ?
C3 C2 Cl1 119.34(17) . . ?
C1 C2 Cl1 118.15(17) . . ?
C2 C3 C4 119.5(2) . . ?
C2 C3 H3 120.2 . . ?
C4 C3 H3 120.2 . . ?
C5 C4 C3 120.4(2) . . ?
C5 C4 Cl2 120.15(17) . . ?
C3 C4 Cl2 119.41(17) . . ?
C4 C5 C6 120.2(2) . . ?
C4 C5 H5 119.9 . . ?
C6 C5 H5 119.9 . . ?
C5 C6 C1 120.86(19) . . ?
C5 C6 C7 117.25(19) . . ?
C1 C6 C7 121.86(19) . . ?
N1 C7 C6 126.6(2) . . ?
N1 C7 H7 116.7 . . ?
C6 C7 H7 116.7 . . ?
C7 N1 C8 114.13(17) . . ?
C7 N1 V1 122.49(14) . 2_666 ?
C8 N1 V1 121.34(13) . 2_666 ?
C7 N1 V1 122.21(15) . . ?
C8 N1 V1 121.68(13) . . ?
C13 C8 C9 122.12(19) . . ?
C13 C8 N1 119.09(18) . . ?
C9 C8 N1 118.77(18) . . ?
C10 C9 C8 117.80(19) . . ?
C10 C9 C14 118.9(2) . . ?
C8 C9 C14 123.3(2) . . ?
C11 C10 C9 121.1(2) . . ?
C11 C10 H10 119.4 . . ?
C9 C10 H10 119.4 . . ?
C10 C11 C12 119.9(2) . . ?
C10 C11 H11 120.1 . . ?
C12 C11 H11 120.1 . . ?
C11 C12 C13 121.3(2) . . ?
C11 C12 H12 119.4 . . ?
C13 C12 H12 119.4 . . ?
C12 C13 C8 117.7(2) . . ?
C12 C13 C17 119.83(19) . . ?
C8 C13 C17 122.44(19) . . ?
C9 C14 C16 111.3(2) . . ?
C9 C14 C15 110.5(2) . . ?
C16 C14 C15 110.6(2) . . ?
C9 C14 H14 108.1 . . ?
C16 C14 H14 108.1 . . ?
C15 C14 H14 108.1 . . ?
C14 C15 H15A 109.5 . . ?
C14 C15 H15B 109.5 . . ?
H15A C15 H15B 109.5 . . ?
C14 C15 H15C 109.5 . . ?
H15A C15 H15C 109.5 . . ?
H15B C15 H15C 109.5 . . ?
C14 C16 H16A 109.5 . . ?
C14 C16 H16B 109.5 . . ?
H16A C16 H16B 109.5 . . ?
C14 C16 H16C 109.5 . . ?
H16A C16 H16C 109.5 . . ?
H16B C16 H16C 109.5 . . ?
C19 C17 C13 111.1(2) . . ?
C19 C17 C18 110.0(2) . . ?
C13 C17 C18 111.5(2) . . ?
C19 C17 H17 108.0 . . ?
C13 C17 H17 108.0 . . ?
C18 C17 H17 108.0 . . ?
C17 C18 H18A 109.5 . . ?
C17 C18 H18B 109.5 . . ?
H18A C18 H18B 109.5 . . ?
C17 C18 H18C 109.5 . . ?
H18A C18 H18C 109.5 . . ?
H18B C18 H18C 109.5 . . ?
C17 C19 H19A 109.5 . . ?
C17 C19 H19B 109.5 . . ?
H19A C19 H19B 109.5 . . ?
C17 C19 H19C 109.5 . . ?
H19A C19 H19C 109.5 . . ?
H19B C19 H19C 109.5 . . ?

loop_
_geom_bond_atom_site_label_1
_geom_bond_atom_site_label_2
_geom_bond_distance
_geom_bond_site_symmetry_2
_geom_bond_publ_flag
V1 V1 1.0033(13) 2_666 ?
V1 O2 1.583(3) . ?
V1 O1 1.8572(17) . ?
V1 O1 1.8732(17) 2_666 ?
V1 N1 2.1067(18) 2_666 ?
V1 N1 2.1999(19) . ?
O1 C1 1.313(3) . ?
C1 C6 1.407(3) . ?
C1 C2 1.415(3) . ?
C2 C3 1.371(3) . ?
C2 Cl1 1.729(2) . ?
C3 C4 1.390(3) . ?
C3 H3 0.9500 . ?
C4 C5 1.371(3) . ?
C4 Cl2 1.736(2) . ?
C5 C6 1.406(3) . ?
C5 H5 0.9500 . ?
C6 C7 1.449(3) . ?
C7 N1 1.288(3) . ?
C7 H7 0.9500 . ?
N1 C8 1.460(3) . ?
C8 C13 1.395(3) . ?
C8 C9 1.400(3) . ?
C9 C10 1.395(3) . ?
C9 C14 1.520(3) . ?
C10 C11 1.379(3) . ?
C10 H10 0.9500 . ?
C11 C12 1.382(3) . ?
C11 H11 0.9500 . ?
C12 C13 1.393(3) . ?
C12 H12 0.9500 . ?
C13 C17 1.518(3) . ?
C14 C16 1.529(4) . ?
C14 C15 1.534(4) . ?
C14 H14 1.0000 . ?
C15 H15A 0.9800 . ?
C15 H15B 0.9800 . ?
C15 H15C 0.9800 . ?
C16 H16A 0.9800 . ?
C16 H16B 0.9800 . ?
C16 H16C 0.9800 . ?
C17 C19 1.518(4) . ?
C17 C18 1.531(4) . ?
C17 H17 1.0000 . ?
C18 H18A 0.9800 . ?
C18 H18B 0.9800 . ?
C18 H18C 0.9800 . ?
C19 H19A 0.9800 . ?
C19 H19B 0.9800 . ?
C19 H19C 0.9800 . ?

loop_
_geom_torsion_atom_site_label_1
_geom_torsion_atom_site_label_2
_geom_torsion_atom_site_label_3
_geom_torsion_atom_site_label_4
_geom_torsion
_geom_torsion_site_symmetry_1
_geom_torsion_site_symmetry_2
_geom_torsion_site_symmetry_3
_geom_torsion_site_symmetry_4
_geom_torsion_publ_flag
V1 V1 O1 C1 -96.6(2) 2_666 . . . ?
O2 V1 O1 C1 78.6(2) . . . . ?
O1 V1 O1 C1 -96.6(2) 2_666 . . . ?
N1 V1 O1 C1 -178.6(2) 2_666 . . . ?
N1 V1 O1 C1 -24.6(2) . . . . ?
O2 V1 O1 V1 175.20(15) . . . 2_666 ?
O1 V1 O1 V1 -0.002(1) 2_666 . . 2_666 ?
N1 V1 O1 V1 -82.02(9) 2_666 . . 2_666 ?
N1 V1 O1 V1 71.98(8) . . . 2_666 ?
V1 O1 C1 C6 17.1(4) . . . . ?
V1 O1 C1 C6 -25.5(3) 2_666 . . . ?
V1 O1 C1 C2 -163.90(18) . . . . ?
V1 O1 C1 C2 153.54(18) 2_666 . . . ?
O1 C1 C2 C3 -179.1(2) . . . . ?
C6 C1 C2 C3 0.0(3) . . . . ?
O1 C1 C2 Cl1 -0.1(3) . . . . ?
C6 C1 C2 Cl1 179.02(16) . . . . ?
C1 C2 C3 C4 -1.1(4) . . . . ?
Cl1 C2 C3 C4 179.89(18) . . . . ?
C2 C3 C4 C5 1.0(3) . . . . ?
C2 C3 C4 Cl2 -179.89(17) . . . . ?
C3 C4 C5 C6 0.2(3) . . . . ?
Cl2 C4 C5 C6 -178.95(15) . . . . ?
C4 C5 C6 C1 -1.3(3) . . . . ?
C4 C5 C6 C7 176.95(19) . . . . ?
O1 C1 C6 C5 -179.7(2) . . . . ?
C2 C1 C6 C5 1.2(3) . . . . ?
O1 C1 C6 C7 2.1(3) . . . . ?
C2 C1 C6 C7 -177.0(2) . . . . ?
C5 C6 C7 N1 -177.0(2) . . . . ?
C1 C6 C7 N1 1.3(3) . . . . ?
C6 C7 N1 C8 178.39(19) . . . . ?
C6 C7 N1 V1 14.5(3) . . . 2_666 ?
C6 C7 N1 V1 -17.4(3) . . . . ?
C7 N1 C8 C13 89.4(2) . . . . ?
V1 N1 C8 C13 -106.47(19) 2_666 . . . ?
V1 N1 C8 C13 -74.9(2) . . . . ?
C7 N1 C8 C9 -89.2(2) . . . . ?
V1 N1 C8 C9 75.0(2) 2_666 . . . ?
V1 N1 C8 C9 106.54(19) . . . . ?
C13 C8 C9 C10 -0.3(3) . . . . ?
N1 C8 C9 C10 178.22(19) . . . . ?
C13 C8 C9 C14 179.0(2) . . . . ?
N1 C8 C9 C14 -2.5(3) . . . . ?
C8 C9 C10 C11 -1.1(3) . . . . ?
C14 C9 C10 C11 179.6(2) . . . . ?
C9 C10 C11 C12 0.9(3) . . . . ?
C10 C11 C12 C13 0.7(3) . . . . ?
C11 C12 C13 C8 -2.0(3) . . . . ?
C11 C12 C13 C17 177.7(2) . . . . ?
C9 C8 C13 C12 1.8(3) . . . . ?
N1 C8 C13 C12 -176.71(19) . . . . ?
C9 C8 C13 C17 -177.9(2) . . . . ?
N1 C8 C13 C17 3.6(3) . . . . ?
C10 C9 C14 C16 -59.7(3) . . . . ?
C8 C9 C14 C16 121.0(3) . . . . ?
C10 C9 C14 C15 63.6(3) . . . . ?
C8 C9 C14 C15 -115.7(3) . . . . ?
C12 C13 C17 C19 64.3(3) . . . . ?
C8 C13 C17 C19 -115.9(3) . . . . ?
C12 C13 C17 C18 -58.8(3) . . . . ?
C8 C13 C17 C18 120.9(3) . . . . ?
